data_2211526
loop_
_publ_author_name
'Yathirajan, H. S.'
'Sreevidya, T. V'
'Narayana, B.'
'Sarojini, B. K.'
'Bolte, Michael'

_publ_section_title
;
 (2<i>E</i>)-3-(4-Butoxyphenyl)-1-(4-chlorophenyl)prop-2-en-1-one
;
_journal_coeditor_code LH2262
_journal_issue 12
_journal_name_full 'Acta Crystallographica Section E'
_journal_page_first o5923
_journal_page_last o5924
_journal_paper_doi 10.1107/S1600536806050604
_journal_volume 62
_journal_year 2006
_chemical_formula_iupac 'C19 H19 Cl O2'
_chemical_formula_moiety 'C19 H19 Cl O2'
_chemical_formula_sum 'C19 H19 Cl O2'
_chemical_formula_weight 314.79
_chemical_name_systematic
;
(2E)-3-(4-Butoxyphenyl)-1-(4-chlorophenyl)prop-2-en-1-one
;
_space_group_IT_number 2
_symmetry_cell_setting triclinic
_symmetry_space_group_name_Hall '-P 1'
_symmetry_space_group_name_H-M 'P -1'
_atom_sites_solution_hydrogens geom
_atom_sites_solution_primary direct
_atom_sites_solution_secondary difmap
_audit_creation_method SHELXL-97
_cell_angle_alpha 106.346(9)
_cell_angle_beta 94.975(7)
_cell_angle_gamma 103.112(8)
_cell_formula_units_Z 2
_cell_length_a 5.9580(6)
_cell_length_b 11.6745(12)
_cell_length_c 12.6433(12)
_cell_measurement_reflns_used 13618
_cell_measurement_temperature 173(2)
_cell_measurement_theta_max 27.6
_cell_measurement_theta_min 3.6
_cell_volume 811.14(15)
_computing_cell_refinement X-AREA
_computing_data_collection 'X-AREA (Stoe & Cie, 2001)'
_computing_data_reduction X-AREA
_computing_molecular_graphics 'PLATON (Spek, 2003)'
_computing_publication_material 'SHELXL97 and PLATON'
_computing_structure_refinement 'SHELXL97 (Sheldrick, 1997)'
_computing_structure_solution 'SHELXS97 (Sheldrick, 1997)'
_diffrn_ambient_temperature 173(2)
_diffrn_measured_fraction_theta_full 0.995
_diffrn_measured_fraction_theta_max 0.990
_diffrn_measurement_device_type 'Stoe IPDS-II two-circle'
_diffrn_measurement_method \w
_diffrn_radiation_monochromator graphite
_diffrn_radiation_source 'fine-focus sealed tube'
_diffrn_radiation_type MoK\a
_diffrn_radiation_wavelength 0.71073
_diffrn_reflns_av_R_equivalents 0.0893
_diffrn_reflns_av_sigmaI/netI 0.0545
_diffrn_reflns_limit_h_max 7
_diffrn_reflns_limit_h_min -7
_diffrn_reflns_limit_k_max 15
_diffrn_reflns_limit_k_min -15
_diffrn_reflns_limit_l_max 16
_diffrn_reflns_limit_l_min -16
_diffrn_reflns_number 13618
_diffrn_reflns_theta_full 25.00
_diffrn_reflns_theta_max 27.58
_diffrn_reflns_theta_min 3.56
_diffrn_standards_number 0
_exptl_absorpt_coefficient_mu 0.240
_exptl_absorpt_correction_T_max 0.9771
_exptl_absorpt_correction_T_min 0.9282
_exptl_absorpt_correction_type multi-scan
_exptl_absorpt_process_details '(MULABS; Spek, 2003; Blessing, 1995)'
_exptl_crystal_colour 'light yellow'
_exptl_crystal_density_diffrn 1.289
_exptl_crystal_density_method 'not measured'
_exptl_crystal_description plate
_exptl_crystal_F_000 332
_exptl_crystal_size_max 0.32
_exptl_crystal_size_mid 0.28
_exptl_crystal_size_min 0.11
_refine_diff_density_max 0.381
_refine_diff_density_min -0.374
_refine_ls_extinction_method none
_refine_ls_goodness_of_fit_ref 1.023
_refine_ls_hydrogen_treatment constr
_refine_ls_matrix_type full
_refine_ls_number_parameters 199
_refine_ls_number_reflns 3725
_refine_ls_number_restraints 0
_refine_ls_restrained_S_all 1.023
_refine_ls_R_factor_all 0.0573
_refine_ls_R_factor_gt 0.0491
_refine_ls_shift/su_max 0.000
_refine_ls_shift/su_mean 0.000
_refine_ls_structure_factor_coef Fsqd
_refine_ls_weighting_details 'calc w=1/[\s^2^(Fo^2^)+(0.0818P)^2^+0.1402P] where P=(Fo^2^+2Fc^2^)/3'
_refine_ls_weighting_scheme calc
_refine_ls_wR_factor_gt 0.1327
_refine_ls_wR_factor_ref 0.1390
_reflns_number_gt 3183
_reflns_number_total 3725
_reflns_threshold_expression I>2\s(I)
_cod_data_source_file lh2262.cif
_cod_data_source_block I
_cod_depositor_comments
;
The following automatic conversions were performed:
'_symmetry_cell_setting' value 'Triclinic' changed to 'triclinic'
according to '/home/saulius/struct/CIF-dictionaries/cif_core.dic'
dictionary named 'cif_core.dic' version 2.4.1 from 2010-06-29.

Automatic conversion script
Id: cif_fix_enum 1527 2010-12-29 10:47:43Z saulius 

The following automatic conversions were performed:

'_symmetry_cell_setting' value 'Triclinic' changed to 'triclinic'
according to /home/saulius/struct/CIF-dictionaries/cif_core.dic
dictionary named 'cif_core.dic' version 2.4.1 from 2010-06-29.

Automatic conversion script
Id: cif_fix_values 1715 2011-07-08 13:25:40Z adriana 
;
_cod_original_cell_volume 811.14(14)
_cod_database_code 2211526
_cod_database_fobs_code 2211526

loop_
_symmetry_equiv_pos_as_xyz
'x, y, z'
'-x, -y, -z'

loop_
_atom_site_type_symbol
_atom_site_label
_atom_site_fract_x
_atom_site_fract_y
_atom_site_fract_z
_atom_site_U_iso_or_equiv
_atom_site_adp_type
_atom_site_calc_flag
_atom_site_refinement_flags
_atom_site_occupancy
Cl Cl1 0.42526(8) 0.94653(4) -0.19761(3) 0.04111(16) Uani d . 1
O O1 -0.11070(19) 0.62150(12) 0.11199(10) 0.0373(3) Uani d . 1
O O2 0.75708(18) 0.33245(10) 0.47476(9) 0.0310(3) Uani d . 1
C C1 0.0961(3) 0.63962(14) 0.09937(12) 0.0283(3) Uani d . 1
C C2 0.2634(3) 0.59181(14) 0.15672(12) 0.0293(3) Uani d . 1
H H2 0.4257 0.6194 0.1554 0.035 Uiso calc R 1
C C3 0.1885(3) 0.50952(14) 0.21083(11) 0.0270(3) Uani d . 1
H H3 0.0243 0.4795 0.2048 0.032 Uiso calc R 1
C C4 0.6641(3) 0.23170(14) 0.51609(13) 0.0307(3) Uani d . 1
H H4A 0.5804 0.1572 0.4534 0.037 Uiso calc R 1
H H4B 0.5533 0.2539 0.5673 0.037 Uiso calc R 1
C C5 0.8689(3) 0.20670(14) 0.57761(13) 0.0313(3) Uani d . 1
H H5A 0.9536 0.2831 0.6381 0.038 Uiso calc R 1
H H5B 0.9779 0.1851 0.5252 0.038 Uiso calc R 1
C C6 0.7944(3) 0.10226(17) 0.62785(16) 0.0422(4) Uani d . 1
H H6A 0.6934 0.1262 0.6838 0.051 Uiso calc R 1
H H6B 0.7007 0.0274 0.5681 0.051 Uiso calc R 1
C C7 0.9995(4) 0.07098(19) 0.68347(17) 0.0486(5) Uani d . 1
H H7A 0.9409 0.0039 0.7144 0.073 Uiso calc R 1
H H7B 1.0917 0.1442 0.7437 0.073 Uiso calc R 1
H H7C 1.0979 0.0447 0.6281 0.073 Uiso calc R 1
C C11 0.1847(3) 0.71551(14) 0.02562(11) 0.0265(3) Uani d . 1
C C12 0.3843(3) 0.70563(14) -0.02361(12) 0.0298(3) Uani d . 1
H H12 0.4711 0.6513 -0.0090 0.036 Uiso calc R 1
C C13 0.4563(3) 0.77497(15) -0.09386(13) 0.0315(3) Uani d . 1
H H13 0.5892 0.7667 -0.1287 0.038 Uiso calc R 1
C C14 0.3313(3) 0.85625(14) -0.11224(12) 0.0284(3) Uani d . 1
C C15 0.1317(3) 0.86807(15) -0.06465(13) 0.0322(3) Uani d . 1
H H15 0.0470 0.9235 -0.0788 0.039 Uiso calc R 1
C C16 0.0593(3) 0.79697(15) 0.00387(12) 0.0307(3) Uani d . 1
H H16 -0.0768 0.8036 0.0364 0.037 Uiso calc R 1
C C21 0.3343(2) 0.46154(13) 0.27798(11) 0.0249(3) Uani d . 1
C C22 0.2321(2) 0.36414(14) 0.31763(12) 0.0272(3) Uani d . 1
H H22 0.0679 0.3295 0.2996 0.033 Uiso calc R 1
C C23 0.3653(3) 0.31684(14) 0.38286(12) 0.0280(3) Uani d . 1
H H23 0.2927 0.2500 0.4076 0.034 Uiso calc R 1
C C24 0.6068(2) 0.36921(13) 0.41124(11) 0.0256(3) Uani d . 1
C C25 0.7114(2) 0.46831(13) 0.37422(12) 0.0267(3) Uani d . 1
H H25 0.8746 0.5053 0.3951 0.032 Uiso calc R 1
C C26 0.5789(2) 0.51241(13) 0.30769(12) 0.0268(3) Uani d . 1
H H26 0.6530 0.5778 0.2815 0.032 Uiso calc R 1

loop_
_atom_site_aniso_label
_atom_site_aniso_U_11
_atom_site_aniso_U_22
_atom_site_aniso_U_33
_atom_site_aniso_U_12
_atom_site_aniso_U_13
_atom_site_aniso_U_23
Cl1 0.0495(3) 0.0443(3) 0.0414(2) 0.01453(19) 0.01530(18) 0.02765(19)
O1 0.0264(5) 0.0499(7) 0.0445(6) 0.0093(5) 0.0112(5) 0.0272(5)
O2 0.0275(5) 0.0315(6) 0.0379(6) 0.0018(4) 0.0029(4) 0.0224(5)
C1 0.0257(7) 0.0327(7) 0.0287(7) 0.0065(6) 0.0063(6) 0.0135(6)
C2 0.0260(7) 0.0344(8) 0.0309(7) 0.0073(6) 0.0052(6) 0.0159(6)
C3 0.0256(7) 0.0305(7) 0.0257(6) 0.0061(6) 0.0052(5) 0.0105(6)
C4 0.0316(7) 0.0285(7) 0.0334(7) 0.0000(6) 0.0038(6) 0.0183(6)
C5 0.0313(7) 0.0302(7) 0.0347(7) 0.0043(6) 0.0055(6) 0.0170(6)
C6 0.0424(9) 0.0376(9) 0.0510(9) 0.0022(7) 0.0006(8) 0.0292(8)
C7 0.0586(12) 0.0474(10) 0.0495(10) 0.0192(9) 0.0056(9) 0.0269(9)
C11 0.0255(6) 0.0306(7) 0.0255(6) 0.0068(6) 0.0046(5) 0.0121(5)
C12 0.0294(7) 0.0333(8) 0.0326(7) 0.0126(6) 0.0085(6) 0.0152(6)
C13 0.0294(7) 0.0390(8) 0.0316(7) 0.0119(6) 0.0109(6) 0.0155(6)
C14 0.0319(7) 0.0290(7) 0.0249(6) 0.0061(6) 0.0045(5) 0.0108(6)
C15 0.0347(8) 0.0363(8) 0.0328(7) 0.0166(7) 0.0073(6) 0.0155(6)
C16 0.0279(7) 0.0387(8) 0.0312(7) 0.0133(6) 0.0075(6) 0.0154(6)
C21 0.0257(7) 0.0261(7) 0.0242(6) 0.0058(5) 0.0063(5) 0.0099(5)
C22 0.0235(6) 0.0296(7) 0.0280(6) 0.0028(5) 0.0056(5) 0.0111(6)
C23 0.0270(7) 0.0275(7) 0.0307(7) 0.0020(6) 0.0079(6) 0.0143(6)
C24 0.0270(7) 0.0263(7) 0.0249(6) 0.0050(6) 0.0051(5) 0.0116(5)
C25 0.0233(6) 0.0282(7) 0.0291(7) 0.0027(5) 0.0049(5) 0.0128(6)
C26 0.0261(7) 0.0269(7) 0.0297(7) 0.0034(5) 0.0071(5) 0.0143(6)

loop_
_atom_type_symbol
_atom_type_description
_atom_type_scat_dispersion_real
_atom_type_scat_dispersion_imag
_atom_type_scat_source
C C 0.0033 0.0016 'International Tables Vol C Tables 4.2.6.8 and 6.1.1.4'
H H 0.0000 0.0000 'International Tables Vol C Tables 4.2.6.8 and 6.1.1.4'
Cl Cl 0.1484 0.1585 'International Tables Vol C Tables 4.2.6.8 and 6.1.1.4'
O O 0.0106 0.0060 'International Tables Vol C Tables 4.2.6.8 and 6.1.1.4'

loop_
_geom_angle_atom_site_label_1
_geom_angle_atom_site_label_2
_geom_angle_atom_site_label_3
_geom_angle
C24 O2 C4 118.56(11)
O1 C1 C2 122.14(13)
O1 C1 C11 119.48(13)
C2 C1 C11 118.36(12)
C3 C2 C1 120.78(13)
C3 C2 H2 119.6
C1 C2 H2 119.6
C2 C3 C21 126.72(13)
C2 C3 H3 116.6
C21 C3 H3 116.6
O2 C4 C5 107.22(12)
O2 C4 H4A 110.3
C5 C4 H4A 110.3
O2 C4 H4B 110.3
C5 C4 H4B 110.3
H4A C4 H4B 108.5
C4 C5 C6 112.85(12)
C4 C5 H5A 109.0
C6 C5 H5A 109.0
C4 C5 H5B 109.0
C6 C5 H5B 109.0
H5A C5 H5B 107.8
C7 C6 C5 113.28(15)
C7 C6 H6A 108.9
C5 C6 H6A 108.9
C7 C6 H6B 108.9
C5 C6 H6B 108.9
H6A C6 H6B 107.7
C6 C7 H7A 109.5
C6 C7 H7B 109.5
H7A C7 H7B 109.5
C6 C7 H7C 109.5
H7A C7 H7C 109.5
H7B C7 H7C 109.5
C12 C11 C16 119.09(13)
C12 C11 C1 122.33(13)
C16 C11 C1 118.57(13)
C13 C12 C11 120.45(14)
C13 C12 H12 119.8
C11 C12 H12 119.8
C14 C13 C12 119.15(14)
C14 C13 H13 120.4
C12 C13 H13 120.4
C13 C14 C15 121.77(14)
C13 C14 Cl1 119.36(12)
C15 C14 Cl1 118.86(12)
C16 C15 C14 118.56(14)
C16 C15 H15 120.7
C14 C15 H15 120.7
C15 C16 C11 120.95(14)
C15 C16 H16 119.5
C11 C16 H16 119.5
C22 C21 C26 117.68(13)
C22 C21 C3 120.23(13)
C26 C21 C3 122.07(13)
C23 C22 C21 121.84(13)
C23 C22 H22 119.1
C21 C22 H22 119.1
C22 C23 C24 119.24(13)
C22 C23 H23 120.4
C24 C23 H23 120.4
O2 C24 C23 125.29(13)
O2 C24 C25 115.01(12)
C23 C24 C25 119.70(13)
C26 C25 C24 120.56(13)
C26 C25 H25 119.7
C24 C25 H25 119.7
C25 C26 C21 120.96(13)
C25 C26 H26 119.5
C21 C26 H26 119.5

loop_
_geom_bond_atom_site_label_1
_geom_bond_atom_site_label_2
_geom_bond_distance
Cl1 C14 1.7512(15)
O1 C1 1.2343(18)
O2 C24 1.3692(17)
O2 C4 1.4366(16)
C1 C2 1.479(2)
C1 C11 1.5069(19)
C2 C3 1.349(2)
C2 H2 0.9500
C3 C21 1.466(2)
C3 H3 0.9500
C4 C5 1.518(2)
C4 H4A 0.9900
C4 H4B 0.9900
C5 C6 1.525(2)
C5 H5A 0.9900
C5 H5B 0.9900
C6 C7 1.523(3)
C6 H6A 0.9900
C6 H6B 0.9900
C7 H7A 0.9800
C7 H7B 0.9800
C7 H7C 0.9800
C11 C12 1.402(2)
C11 C16 1.404(2)
C12 C13 1.393(2)
C12 H12 0.9500
C13 C14 1.387(2)
C13 H13 0.9500
C14 C15 1.396(2)
C15 C16 1.390(2)
C15 H15 0.9500
C16 H16 0.9500
C21 C22 1.4054(19)
C21 C26 1.415(2)
C22 C23 1.399(2)
C22 H22 0.9500
C23 C24 1.400(2)
C23 H23 0.9500
C24 C25 1.4052(18)
C25 C26 1.382(2)
C25 H25 0.9500
C26 H26 0.9500

loop_
_geom_torsion_atom_site_label_1
_geom_torsion_atom_site_label_2
_geom_torsion_atom_site_label_3
_geom_torsion_atom_site_label_4
_geom_torsion
O1 C1 C2 C3 10.9(2)
C11 C1 C2 C3 -170.65(13)
C1 C2 C3 C21 -175.07(13)
C24 O2 C4 C5 177.02(12)
O2 C4 C5 C6 179.11(13)
C4 C5 C6 C7 176.38(15)
O1 C1 C11 C12 -157.39(15)
C2 C1 C11 C12 24.1(2)
O1 C1 C11 C16 21.3(2)
C2 C1 C11 C16 -157.22(14)
C16 C11 C12 C13 -0.5(2)
C1 C11 C12 C13 178.14(13)
C11 C12 C13 C14 1.6(2)
C12 C13 C14 C15 -1.8(2)
C12 C13 C14 Cl1 178.39(11)
C13 C14 C15 C16 0.7(2)
Cl1 C14 C15 C16 -179.41(11)
C14 C15 C16 C11 0.4(2)
C12 C11 C16 C15 -0.5(2)
C1 C11 C16 C15 -179.23(13)
C2 C3 C21 C22 -171.74(14)
C2 C3 C21 C26 9.9(2)
C26 C21 C22 C23 -0.9(2)
C3 C21 C22 C23 -179.33(13)
C21 C22 C23 C24 1.1(2)
C4 O2 C24 C23 0.4(2)
C4 O2 C24 C25 179.94(12)
C22 C23 C24 O2 179.68(13)
C22 C23 C24 C25 0.2(2)
O2 C24 C25 C26 178.77(13)
C23 C24 C25 C26 -1.7(2)
C24 C25 C26 C21 1.9(2)
C22 C21 C26 C25 -0.6(2)
C3 C21 C26 C25 177.77(13)

loop_
_cod_related_entry_id
_cod_related_entry_database
_cod_related_entry_code
1 ChemSpider 30655121
